data_8102555
loop_
_publ_author_name
'Irena Zviedre'
'Sergey Belyakov'
'Inara Zarina'

_publ_section_title
;
 Crystal structure of hexaaquazinc(II) bis(citrato)borate dihydrate,
 [Zn(H2O)6][(C6H6O7)2B]2 &#x00B7; 2H2O
;
_journal_issue 4
_journal_name_full 'Zeitschrift f\"ur Kristallographie - New Crystal Structures'
_journal_page_first 627
_journal_volume 224
_journal_year 2009
_chemical_compound_source 'synthesised by authors, see text'
_chemical_formula_moiety '2(C12 H12 B O14), H12 O6 Zn, 2(H2 O)'
_chemical_formula_sum 'C24 H40 B2 O36 Zn'
_chemical_formula_weight 991.55
_chemical_name_systematic
; 
Hexaaqua-zinc(II) bis(citrato)borate dihydrate 
;
_space_group_IT_number 14
_symmetry_cell_setting monoclinic
_symmetry_space_group_name_Hall '-P 2ybc'
_symmetry_space_group_name_H-M 'P 1 21/c 1'
_atom_sites_solution_hydrogens difmap
_atom_sites_solution_primary direct
_atom_sites_solution_secondary difmap
_audit_creation_method SHELXL-97
_cell_angle_alpha 90.00
_cell_angle_beta 103.5873(14)
_cell_angle_gamma 90.00
_cell_formula_units_Z 2
_cell_length_a 10.8691(2)
_cell_length_b 9.6525(2)
_cell_length_c 17.9549(3)
_cell_measurement_reflns_used 3147
_cell_measurement_temperature 173(2)
_cell_measurement_theta_max 27.5
_cell_measurement_theta_min 1.7
_cell_volume 1831.00(6)
_computing_data_collection 'KappaCCD (Nonius, 1999)'
_computing_data_reduction 'Denzo and Scalepak (Otwinowski & Minor, 1997)'
_computing_molecular_graphics 'ORTEP-3 (Farrugia, 1999)'
_computing_structure_refinement 'SHELXL-97 (Sheldrick, 2008)'
_computing_structure_solution 'SHELXS-97 (Sheldrick, 2008)'
_diffrn_ambient_temperature 173(2)
_diffrn_measured_fraction_theta_full 0.996
_diffrn_measured_fraction_theta_max 0.996
_diffrn_measurement_device_type 'Bruker-Nonius KappaCCD'
_diffrn_measurement_method '/f and /w scane'
_diffrn_radiation_monochromator graphite
_diffrn_radiation_source 'fine-focus sealed tube'
_diffrn_radiation_type MoK\a
_diffrn_radiation_wavelength 0.71073
_diffrn_reflns_av_R_equivalents 0.0180
_diffrn_reflns_av_sigmaI/netI 0.0308
_diffrn_reflns_limit_h_max 14
_diffrn_reflns_limit_h_min -14
_diffrn_reflns_limit_k_max 11
_diffrn_reflns_limit_k_min -12
_diffrn_reflns_limit_l_max 23
_diffrn_reflns_limit_l_min -22
_diffrn_reflns_number 6897
_diffrn_reflns_theta_full 27.50
_diffrn_reflns_theta_max 27.50
_diffrn_reflns_theta_min 1.93
_exptl_absorpt_coefficient_mu 0.802
_exptl_absorpt_correction_T_max 0.914
_exptl_absorpt_correction_T_min 0.791
_exptl_absorpt_correction_type integration
_exptl_absorpt_process_details
;
By Gaussian integration based on eight indexed crystal faces (NUMABS;
Coppens, 1970)
;
_exptl_crystal_colour Colourless
_exptl_crystal_density_diffrn 1.798
_exptl_crystal_density_method 'not measured'
_exptl_crystal_description Prism
_exptl_crystal_F_000 1024
_exptl_crystal_size_max 0.36
_exptl_crystal_size_mid 0.24
_exptl_crystal_size_min 0.11
_refine_diff_density_max 0.315
_refine_diff_density_min -0.371
_refine_diff_density_rms 0.057
_refine_ls_extinction_method none
_refine_ls_goodness_of_fit_ref 0.825
_refine_ls_hydrogen_treatment refall
_refine_ls_matrix_type full
_refine_ls_number_parameters 366
_refine_ls_number_reflns 4185
_refine_ls_number_restraints 0
_refine_ls_restrained_S_all 0.825
_refine_ls_R_factor_all 0.0355
_refine_ls_R_factor_gt 0.0294
_refine_ls_shift/su_max 0.001
_refine_ls_shift/su_mean 0.000
_refine_ls_structure_factor_coef Fsqd
_refine_ls_weighting_details 'calc w=1/[\s^2^(Fo^2^)+(0.0670P)^2^+1.3010P] where P=(Fo^2^+2Fc^2^)/3'
_refine_ls_weighting_scheme calc
_refine_ls_wR_factor_gt 0.0814
_refine_ls_wR_factor_ref 0.0879
_reflns_number_gt 3683
_reflns_number_total 4185
_reflns_threshold_expression >2sigma(I)
_cod_data_source_file 1267-2769.cff
_cod_data_source_block zndcb
_cod_original_sg_symbol_Hall '-P 2ybc '
_cod_original_sg_symbol_H-M 'P 21/c '
_cod_database_code 8102555

loop_
_symmetry_equiv_pos_as_xyz
'x, y, z'
'-x, y+1/2, -z+1/2'
'-x, -y, -z'
'x, -y-1/2, z-1/2'

loop_
_atom_site_label
_atom_site_type_symbol
_atom_site_fract_x
_atom_site_fract_y
_atom_site_fract_z
_atom_site_U_iso_or_equiv
_atom_site_adp_type
_atom_site_occupancy
_atom_site_symmetry_multiplicity
_atom_site_Wyckoff_symbol
_atom_site_calc_flag
_atom_site_refinement_flags
_atom_site_disorder_assembly
_atom_site_disorder_group
Zn1 Zn 0.5000 0.0000 0.0000 0.01710(9) Uani 1 4 e d S . .
O2 O 0.78722(10) 0.38630(11) 0.07486(6) 0.0141(2) Uani 1 4 e d . . .
O5 O 0.92814(11) 0.35871(12) 0.00183(6) 0.0189(2) Uani 1 4 e d . . .
O1 O 0.90663(10) 0.29380(11) 0.18922(5) 0.0132(2) Uani 1 4 e d . . .
O4 O 0.77262(10) 0.49774(10) 0.19470(6) 0.0138(2) Uani 1 4 e d . . .
O3 O 0.67773(10) 0.28152(11) 0.16686(6) 0.0143(2) Uani 1 4 e d . . .
O11 O 0.34425(11) 0.41099(13) 0.04118(6) 0.0219(3) Uani 1 4 e d . . .
H11 H 0.329(3) 0.469(3) 0.0028(19) 0.063(9) Uiso 1 4 e d . . .
O9 O 0.96005(12) -0.08412(12) 0.07315(7) 0.0228(3) Uani 1 4 e d . . .
H9 H 1.034(3) -0.109(3) 0.0961(16) 0.053(8) Uiso 1 4 e d . . .
O8 O 0.99397(11) 0.59409(12) 0.15051(7) 0.0205(2) Uani 1 4 e d . . .
O13 O 0.73866(11) 0.15651(12) 0.38279(6) 0.0193(2) Uani 1 4 e d . . .
H13 H 0.812(3) 0.154(3) 0.4178(16) 0.054(8) Uiso 1 4 e d . . .
O10 O 0.82527(11) 0.08724(12) 0.04627(7) 0.0236(3) Uani 1 4 e d . . .
O12 O 0.51549(11) 0.54572(13) 0.08218(6) 0.0214(2) Uani 1 4 e d . . .
O6 O 0.64108(11) 0.59317(13) 0.25926(6) 0.0215(3) Uani 1 4 e d . . .
O7 O 1.14439(12) 0.55373(14) 0.25717(7) 0.0240(3) Uani 1 4 e d . . .
H7 H 1.126(3) 0.631(3) 0.2702(16) 0.051(8) Uiso 1 4 e d . . .
O14 O 0.81258(11) 0.35577(13) 0.34693(7) 0.0241(3) Uani 1 4 e d . . .
C12 C 0.67219(14) 0.49664(15) 0.22524(8) 0.0140(3) Uani 1 4 e d . . .
C1 C 1.07332(15) 0.51969(16) 0.18875(9) 0.0154(3) Uani 1 4 e d . . .
C11 C 0.72964(14) 0.26909(16) 0.34062(8) 0.0147(3) Uani 1 4 e d . . .
C10 C 0.60333(15) 0.28217(19) 0.28534(9) 0.0186(3) Uani 1 4 e d . . .
H10A H 0.5688(19) 0.191(2) 0.2729(11) 0.023(5) Uiso 1 4 e d . . .
H10B H 0.553(2) 0.335(3) 0.3133(14) 0.041(6) Uiso 1 4 e d . . .
C4 C 1.03013(14) 0.14303(16) 0.12323(9) 0.0156(3) Uani 1 4 e d . . .
H4A H 1.098(2) 0.150(2) 0.0938(12) 0.027(5) Uiso 1 4 e d . . .
H4B H 1.065(2) 0.105(2) 0.1716(14) 0.035(6) Uiso 1 4 e d . . .
C6 C 0.89897(14) 0.34999(15) 0.06264(8) 0.0135(3) Uani 1 4 e d . . .
C8 C 0.46703(14) 0.36855(18) 0.16512(9) 0.0165(3) Uani 1 4 e d . . .
H8A H 0.4183(19) 0.418(2) 0.1972(11) 0.023(5) Uiso 1 4 e d . . .
H8B H 0.434(2) 0.279(3) 0.1549(12) 0.030(6) Uiso 1 4 e d . . .
C9 C 0.60524(14) 0.35686(16) 0.21019(8) 0.0136(3) Uani 1 4 e d . . .
C7 C 0.44785(14) 0.45127(17) 0.09241(8) 0.0157(3) Uani 1 4 e d . . .
C2 C 1.10450(14) 0.37766(17) 0.16411(9) 0.0165(3) Uani 1 4 e d . . .
H2A H 1.162(2) 0.328(2) 0.2064(13) 0.029(5) Uiso 1 4 e d . . .
H2B H 1.146(2) 0.390(2) 0.1219(12) 0.026(5) Uiso 1 4 e d . . .
C3 C 0.98477(13) 0.29000(16) 0.13561(8) 0.0127(3) Uani 1 4 e d . . .
C5 C 0.93043(14) 0.04761(17) 0.07891(9) 0.0159(3) Uani 1 4 e d . . .
B1 B 0.78580(15) 0.36296(17) 0.15795(9) 0.0125(3) Uani 1 4 e d . . .
O2W O 0.59957(13) -0.00307(15) 0.11604(7) 0.0235(3) Uani 1 4 e d . . .
H2WA H 0.652(3) -0.064(3) 0.1257(14) 0.042(7) Uiso 1 4 e d . . .
H2WB H 0.630(2) 0.071(3) 0.1361(14) 0.036(6) Uiso 1 4 e d . . .
O3W O 0.34796(12) 0.09459(15) 0.03239(7) 0.0254(3) Uani 1 4 e d . . .
H3WA H 0.284(3) 0.046(3) 0.0135(17) 0.055(8) Uiso 1 4 e d . . .
H3WB H 0.329(4) 0.183(5) 0.011(2) 0.077(11) Uiso 1 4 e d . . .
O1W O 0.57277(13) 0.19744(14) -0.01401(8) 0.0275(3) Uani 1 4 e d . . .
H1WA H 0.547(2) 0.269(3) -0.0352(13) 0.032(6) Uiso 1 4 e d . . .
H1WB H 0.641(3) 0.211(3) 0.0129(17) 0.056(8) Uiso 1 4 e d . . .
O4W O 0.75191(15) 0.76575(16) 0.11717(9) 0.0344(3) Uani 1 4 e d . . .
H4WA H 0.742(4) 0.705(4) 0.139(2) 0.092(14) Uiso 1 4 e d . . .
H4WB H 0.835(4) 0.772(4) 0.119(2) 0.080(11) Uiso 1 4 e d . . .

loop_
_atom_site_aniso_label
_atom_site_aniso_U_11
_atom_site_aniso_U_22
_atom_site_aniso_U_33
_atom_site_aniso_U_23
_atom_site_aniso_U_13
_atom_site_aniso_U_12
Zn1 0.01498(15) 0.01464(15) 0.02023(15) 0.00006(9) 0.00126(10) -0.00093(9)
O2 0.0128(5) 0.0158(5) 0.0131(5) 0.0016(4) 0.0016(4) 0.0019(4)
O5 0.0194(6) 0.0247(6) 0.0129(5) -0.0002(4) 0.0046(4) -0.0029(5)
O1 0.0128(5) 0.0145(5) 0.0126(5) 0.0022(4) 0.0035(4) 0.0019(4)
O4 0.0126(5) 0.0115(5) 0.0179(5) -0.0006(4) 0.0048(4) -0.0005(4)
O3 0.0131(5) 0.0109(5) 0.0197(5) -0.0007(4) 0.0051(4) -0.0003(4)
O11 0.0234(6) 0.0241(6) 0.0153(5) 0.0021(5) -0.0012(4) -0.0029(5)
O9 0.0168(6) 0.0142(6) 0.0331(6) -0.0048(5) -0.0024(5) 0.0016(5)
O8 0.0170(6) 0.0173(6) 0.0263(6) 0.0006(4) 0.0036(4) -0.0013(5)
O13 0.0171(6) 0.0209(6) 0.0181(5) 0.0067(4) 0.0006(4) -0.0008(5)
O10 0.0140(5) 0.0165(6) 0.0360(6) -0.0044(5) -0.0030(5) 0.0005(5)
O12 0.0200(6) 0.0219(6) 0.0214(5) 0.0056(5) 0.0032(4) -0.0026(5)
O6 0.0203(6) 0.0188(6) 0.0260(6) -0.0049(5) 0.0070(5) 0.0039(5)
O7 0.0289(7) 0.0188(6) 0.0210(6) -0.0079(5) -0.0006(5) 0.0004(5)
O14 0.0170(6) 0.0230(6) 0.0283(6) 0.0068(5) -0.0030(5) -0.0048(5)
C12 0.0120(7) 0.0151(7) 0.0143(7) 0.0019(5) 0.0016(5) 0.0024(5)
C1 0.0143(7) 0.0154(7) 0.0177(7) -0.0028(6) 0.0058(6) -0.0058(6)
C11 0.0146(7) 0.0163(7) 0.0138(6) 0.0003(5) 0.0041(5) 0.0008(6)
C10 0.0126(7) 0.0244(9) 0.0182(7) 0.0068(6) 0.0026(6) -0.0022(6)
C4 0.0126(7) 0.0135(7) 0.0189(7) -0.0045(6) 0.0004(5) 0.0011(6)
C6 0.0128(7) 0.0126(7) 0.0142(6) -0.0020(5) 0.0010(5) -0.0027(6)
C8 0.0105(7) 0.0195(8) 0.0186(7) 0.0054(6) 0.0015(5) -0.0006(6)
C9 0.0115(7) 0.0142(7) 0.0149(6) 0.0018(5) 0.0027(5) 0.0010(5)
C7 0.0145(7) 0.0168(7) 0.0158(7) 0.0004(6) 0.0033(5) 0.0031(6)
C2 0.0116(7) 0.0163(8) 0.0208(7) -0.0047(6) 0.0020(6) -0.0012(6)
C3 0.0117(7) 0.0127(7) 0.0134(6) -0.0021(5) 0.0026(5) -0.0009(5)
C5 0.0143(7) 0.0131(7) 0.0198(7) -0.0023(6) 0.0027(6) 0.0005(6)
B1 0.0123(7) 0.0111(8) 0.0138(7) 0.0007(6) 0.0025(6) 0.0012(6)
O2W 0.0196(6) 0.0240(7) 0.0244(6) -0.0009(5) 0.0001(5) -0.0010(5)
O3W 0.0183(6) 0.0234(7) 0.0329(6) -0.0079(5) 0.0032(5) -0.0014(5)
O1W 0.0209(7) 0.0187(7) 0.0365(7) 0.0082(6) -0.0059(5) -0.0038(5)
O4W 0.0295(8) 0.0231(7) 0.0495(9) 0.0141(6) 0.0068(6) 0.0024(6)

loop_
_atom_type_symbol
_atom_type_description
_atom_type_scat_dispersion_real
_atom_type_scat_dispersion_imag
_atom_type_scat_source
C C 0.0033 0.0016 'International Tables Vol C Tables 4.2.6.8 and 6.1.1.4'
H H 0.0000 0.0000 'International Tables Vol C Tables 4.2.6.8 and 6.1.1.4'
B B 0.0013 0.0007 'International Tables Vol C Tables 4.2.6.8 and 6.1.1.4'
O O 0.0106 0.0060 'International Tables Vol C Tables 4.2.6.8 and 6.1.1.4'
Zn Zn 0.2839 1.4301 'International Tables Vol C Tables 4.2.6.8 and 6.1.1.4'

loop_
_exptl_crystal_face_index_h
_exptl_crystal_face_index_k
_exptl_crystal_face_index_l
_exptl_crystal_face_perp_dist
0 0 1 0.005
0 0 -1 0.006
0 1 0 0.123
0 -1 0 0.119
1 0 1 0.127
-1 0 -1 0.125
1 0 -1 0.131
-1 0 1 0.126

loop_
_geom_angle_atom_site_label_1
_geom_angle_atom_site_label_2
_geom_angle_atom_site_label_3
_geom_angle
_geom_angle_site_symmetry_1
_geom_angle_site_symmetry_3
_geom_angle_publ_flag
O3W Zn1 O3W 180.0 3_655 . ?
O3W Zn1 O1W 88.94(6) 3_655 3_655 ?
O3W Zn1 O1W 91.06(6) . 3_655 ?
O3W Zn1 O1W 91.06(6) 3_655 . ?
O1W Zn1 O1W 180.0 3_655 . y
O1W Zn1 O2W 90.62(5) . . y
O3W Zn1 O1W 88.94(6) . . y
O3W Zn1 O2W 90.74(5) 3_655 . ?
O3W Zn1 O2W 89.26(5) . . y
O1W Zn1 O2W 89.38(5) 3_655 . ?
O3W Zn1 O2W 89.26(5) 3_655 3_655 ?
O3W Zn1 O2W 90.74(5) . 3_655 ?
O1W Zn1 O2W 90.62(5) 3_655 3_655 ?
O1W Zn1 O2W 89.38(5) . 3_655 ?
O2W Zn1 O2W 180.0 . 3_655 ?
C6 O2 B1 110.16(11) . . ?
C3 O1 B1 112.10(11) . . ?
C12 O4 B1 110.55(11) . . ?
C9 O3 B1 110.36(11) . . ?
C7 O11 H11 109(2) . . ?
C5 O9 H9 117(2) . . ?
C11 O13 H13 111.0(19) . . ?
C1 O7 H7 111.1(19) . . ?
O6 C12 O4 123.87(14) . . ?
O6 C12 C9 126.45(14) . . ?
O4 C12 C9 109.68(12) . . ?
O8 C1 O7 124.18(15) . . ?
O8 C1 C2 123.79(14) . . ?
O7 C1 C2 112.03(14) . . ?
O14 C11 O13 124.18(14) . . ?
O14 C11 C10 123.21(14) . . ?
O13 C11 C10 112.57(13) . . ?
C11 C10 C9 114.99(13) . . ?
C11 C10 H10A 108.9(12) . . ?
C9 C10 H10A 108.1(11) . . ?
C11 C10 H10B 104.1(14) . . ?
C9 C10 H10B 109.5(15) . . ?
H10A C10 H10B 111(2) . . ?
C5 C4 C3 115.32(12) . . ?
C5 C4 H4A 106.7(12) . . ?
C3 C4 H4A 108.4(13) . . ?
C5 C4 H4B 109.3(15) . . ?
C3 C4 H4B 107.6(14) . . ?
H4A C4 H4B 109.3(19) . . ?
O5 C6 O2 124.99(14) . . ?
O5 C6 C3 124.23(14) . . ?
O2 C6 C3 110.74(12) . . ?
C7 C8 C9 114.60(12) . . ?
C7 C8 H8A 105.5(12) . . ?
C9 C8 H8A 108.6(12) . . ?
C7 C8 H8B 110.6(14) . . ?
C9 C8 H8B 108.5(14) . . ?
H8A C8 H8B 108.9(18) . . ?
O3 C9 C12 104.19(11) . . ?
O3 C9 C8 110.30(12) . . ?
C12 C9 C8 113.29(13) . . ?
O3 C9 C10 111.26(12) . . ?
C12 C9 C10 111.35(12) . . ?
C8 C9 C10 106.54(12) . . ?
O12 C7 O11 123.96(14) . . ?
O12 C7 C8 124.49(14) . . ?
O11 C7 C8 111.51(13) . . ?
C1 C2 C3 111.62(12) . . ?
C1 C2 H2A 111.1(13) . . ?
C3 C2 H2A 108.9(13) . . ?
C1 C2 H2B 107.0(13) . . ?
C3 C2 H2B 108.8(12) . . ?
H2A C2 H2B 109.3(17) . . ?
O1 C3 C6 103.19(11) . . ?
O1 C3 C4 112.58(12) . . ?
C6 C3 C4 112.15(12) . . ?
O1 C3 C2 110.70(11) . . ?
C6 C3 C2 112.00(12) . . ?
C4 C3 C2 106.35(12) . . ?
O10 C5 O9 118.89(14) . . ?
O10 C5 C4 122.82(15) . . ?
O9 C5 C4 118.25(13) . . ?
O1 B1 O2 103.31(11) . . y
O1 B1 O3 112.76(12) . . y
O1 B1 O4 113.71(12) . . y
O2 B1 O3 112.65(12) . . y
O2 B1 O4 109.46(12) . . y
O3 B1 O4 105.12(11) . . y
Zn1 O2W H2WA 113.2(18) . . ?
Zn1 O2W H2WB 118.3(17) . . ?
H2WA O2W H2WB 110(3) . . ?
Zn1 O3W H3WA 106(2) . . ?
Zn1 O3W H3WB 113(3) . . ?
H3WA O3W H3WB 105(3) . . ?
Zn1 O1W H1WA 137.2(17) . . ?
Zn1 O1W H1WB 114(2) . . ?
H1WA O1W H1WB 108(3) . . ?
H4WA O4W H4WB 108(4) . . ?

loop_
_geom_bond_atom_site_label_1
_geom_bond_atom_site_label_2
_geom_bond_distance
_geom_bond_site_symmetry_2
_geom_bond_publ_flag
Zn1 O3W 2.0867(12) 3_655 ?
Zn1 O1W 2.1011(13) 3_655 ?
Zn1 O1W 2.1011(13) . y
Zn1 O2W 2.1103(13) . y
Zn1 O3W 2.0867(12) . y
Zn1 O2W 2.1103(13) 3_655 ?
O1 B1 1.4626(19) . y
O2 C6 1.3310(18) . ?
O2 B1 1.5123(18) . y
O3 B1 1.4532(19) . y
O5 C6 1.2092(18) . ?
O1 C3 1.4258(16) . ?
O4 C12 1.3318(19) . ?
O4 B1 1.4808(19) . y
O3 C9 1.4294(17) . ?
O11 C7 1.3336(19) . ?
O11 H11 0.87(3) . ?
O9 C5 1.322(2) . ?
O9 H9 0.84(3) . ?
O8 C1 1.205(2) . ?
O13 C11 1.3149(19) . ?
O13 H13 0.89(3) . ?
O10 C5 1.2171(19) . ?
O12 C7 1.212(2) . ?
O6 C12 1.2052(19) . ?
O7 C1 1.3296(19) . ?
O7 H7 0.82(3) . ?
O14 C11 1.216(2) . ?
C12 C9 1.527(2) . ?
C1 C2 1.503(2) . ?
C11 C10 1.498(2) . ?
C10 C9 1.534(2) . ?
C10 H10A 0.96(2) . ?
C10 H10B 0.97(3) . ?
C4 C5 1.500(2) . ?
C4 C3 1.535(2) . ?
C4 H4A 1.00(2) . ?
C4 H4B 0.94(2) . ?
C6 C3 1.532(2) . ?
C8 C7 1.502(2) . ?
C8 C9 1.534(2) . ?
C8 H8A 0.99(2) . ?
C8 H8B 0.94(2) . ?
C2 C3 1.536(2) . ?
C2 H2A 0.98(2) . ?
C2 H2B 0.98(2) . ?
O2W H2WA 0.81(3) . ?
O2W H2WB 0.83(3) . ?
O3W H3WA 0.84(3) . ?
O3W H3WB 0.94(5) . ?
O1W H1WA 0.81(3) . ?
O1W H1WB 0.79(3) . ?
O4W H4WA 0.72(4) . ?
O4W H4WB 0.90(4) . ?

loop_
_geom_hbond_atom_site_label_D
_geom_hbond_atom_site_label_H
_geom_hbond_atom_site_label_A
_geom_hbond_distance_DH
_geom_hbond_distance_HA
_geom_hbond_distance_DA
_geom_hbond_angle_DHA
_geom_hbond_site_symmetry_A
_geom_hbond_publ_flag
O13 H13 O5 0.89(3) 1.73(3) 2.601(3) 165(2) 4_566 yes
O2w H2wA O4w 0.81(3) 2.00(3) 2.776(2) 162(2) 1_545 yes
O2w H2wB O3 0.83(3) 2.14(3) 2.956(3) 167(2) 1_555 yes
O3w H3wB O11 0.94(5) 2.27(5) 3.059(3) 142(2) 1_555 yes
O1w H1wB O2 0.79(3) 2.41(3) 3.091(3) 145(2) 1_555 yes
O1w H1wB O10 0.79(3) 2.29(3) 2.905(3) 135(2) 1_555 yes
O4w H4wA O4 0.72(4) 2.23(4) 2.921(3) 160(5) 1_555 yes
O4w H4wB O9 0.90(4) 2.23(4) 2.947(3) 136(3) 1_565 yes
O4w H4wB O8 0.90(4) 2.41(4) 3.047(3) 128(2) 1_555 yes

loop_
_geom_torsion_atom_site_label_1
_geom_torsion_atom_site_label_2
_geom_torsion_atom_site_label_3
_geom_torsion_atom_site_label_4
_geom_torsion
_geom_torsion_site_symmetry_1
_geom_torsion_site_symmetry_2
_geom_torsion_site_symmetry_3
_geom_torsion_site_symmetry_4
_geom_torsion_publ_flag
B1 O4 C12 O6 179.19(14) . . . . ?
B1 O4 C12 C9 -0.89(16) . . . . ?
O14 C11 C10 C9 33.0(2) . . . . ?
O13 C11 C10 C9 -149.08(14) . . . . ?
B1 O2 C6 O5 -179.13(14) . . . . ?
B1 O2 C6 C3 3.05(16) . . . . ?
B1 O3 C9 C12 2.61(14) . . . . ?
B1 O3 C9 C8 124.51(13) . . . . ?
B1 O3 C9 C10 -117.48(13) . . . . ?
O6 C12 C9 O3 178.86(14) . . . . ?
O4 C12 C9 O3 -1.05(15) . . . . ?
O6 C12 C9 C8 59.0(2) . . . . ?
O4 C12 C9 C8 -120.95(13) . . . . ?
O6 C12 C9 C10 -61.1(2) . . . . ?
O4 C12 C9 C10 118.99(14) . . . . ?
C7 C8 C9 O3 -64.64(17) . . . . ?
C7 C8 C9 C12 51.71(18) . . . . ?
C7 C8 C9 C10 174.48(14) . . . . ?
C11 C10 C9 O3 63.87(18) . . . . ?
C11 C10 C9 C12 -51.89(18) . . . . ?
C11 C10 C9 C8 -175.87(14) . . . . ?
C9 C8 C7 O12 -29.2(2) . . . . ?
C9 C8 C7 O11 152.94(13) . . . . ?
O8 C1 C2 C3 -49.3(2) . . . . ?
O7 C1 C2 C3 131.29(14) . . . . ?
B1 O1 C3 C6 -5.62(15) . . . . ?
B1 O1 C3 C4 -126.74(13) . . . . ?
B1 O1 C3 C2 114.37(13) . . . . ?
O5 C6 C3 O1 -176.37(14) . . . . ?
O2 C6 C3 O1 1.47(16) . . . . ?
O5 C6 C3 C4 -54.96(19) . . . . ?
O2 C6 C3 C4 122.88(13) . . . . ?
O5 C6 C3 C2 64.54(19) . . . . ?
O2 C6 C3 C2 -117.62(13) . . . . ?
C5 C4 C3 O1 71.77(16) . . . . ?
C5 C4 C3 C6 -44.08(17) . . . . ?
C5 C4 C3 C2 -166.83(13) . . . . ?
C1 C2 C3 O1 -49.61(16) . . . . ?
C1 C2 C3 C6 64.95(16) . . . . ?
C1 C2 C3 C4 -172.21(12) . . . . ?
C3 C4 C5 O10 9.3(2) . . . . ?
C3 C4 C5 O9 -173.05(13) . . . . ?
C9 O3 B1 O1 121.27(12) . . . . ?
C9 O3 B1 O4 -3.13(15) . . . . ?
C9 O3 B1 O2 -122.26(12) . . . . ?
C3 O1 B1 O3 129.20(12) . . . . ?
C3 O1 B1 O4 -111.25(13) . . . . ?
C3 O1 B1 O2 7.30(15) . . . . ?
C12 O4 B1 O3 2.45(15) . . . . ?
C12 O4 B1 O1 -121.35(13) . . . . ?
C12 O4 B1 O2 123.69(13) . . . . ?
C6 O2 B1 O3 -128.18(13) . . . . ?
C6 O2 B1 O1 -6.21(15) . . . . ?
C6 O2 B1 O4 115.25(13) . . . . ?
